data_7201454
loop_
_publ_author_name
'Yang, Ai-Hong'
'Quan, Ying-Ping'
'Gao, Hong-Ling'
'Fang, Su-Rong'
'Zhang, Yan-Ping'
'Zhao, Li-Hua'
'Cui, Jian-Zhong'
'Wang, Jian-Hui'
'Shi, Wei'
'Cheng, Peng'

_publ_section_title
;
 ds-Block metal ions catalyzed decarboxylation of
 pyrazine-2,3,5,6-tetracarboxylic acid and the complexes obtained from
 hydrothermal reactions and novel water clusters
;
_journal_issue 12
_journal_name_full CrystEngComm
_journal_page_first 2719
_journal_paper_doi 10.1039/b911939f
_journal_volume 11
_journal_year 2009
_chemical_formula_sum 'C28 H26 Cu2 N8 O18'
_chemical_formula_weight 889.65
_chemical_name_systematic
;
?
;
_space_group_IT_number 14
_symmetry_cell_setting monoclinic
_symmetry_space_group_name_Hall '-P 2yn'
_symmetry_space_group_name_H-M 'P 1 21/n 1'
_atom_sites_solution_hydrogens geom
_atom_sites_solution_primary direct
_atom_sites_solution_secondary difmap
_audit_creation_method SHELXL-97
_cell_angle_alpha 90.00
_cell_angle_beta 98.89(3)
_cell_angle_gamma 90.00
_cell_formula_units_Z 2
_cell_length_a 7.0457(14)
_cell_length_b 18.245(4)
_cell_length_c 12.884(3)
_cell_measurement_reflns_used 3759
_cell_measurement_temperature 113(2)
_cell_measurement_theta_max 27.841
_cell_measurement_theta_min 1.599
_cell_volume 1636.3(6)
_computing_cell_refinement crystalclear
_computing_data_collection crystalclear
_computing_data_reduction crystalclear
_computing_molecular_graphics 'Bruker SHELXTL'
_computing_publication_material 'Bruker SHELXTL'
_computing_structure_refinement 'SHELXL-97 (Sheldrick, 1997)'
_computing_structure_solution 'SHELXS-97 (Sheldrick, 1990)'
_diffrn_ambient_temperature 293(2)
_diffrn_measured_fraction_theta_full 1.000
_diffrn_measured_fraction_theta_max 1.000
_diffrn_measurement_device_type 'rigaku saturn'
_diffrn_measurement_method '\w scans'
_diffrn_radiation_monochromator confocal
_diffrn_radiation_source 'rotating anode'
_diffrn_radiation_type MoK\a
_diffrn_radiation_wavelength 0.71073
_diffrn_reflns_av_R_equivalents 0.0707
_diffrn_reflns_av_sigmaI/netI 0.0674
_diffrn_reflns_limit_h_max 8
_diffrn_reflns_limit_h_min -6
_diffrn_reflns_limit_k_max 21
_diffrn_reflns_limit_k_min -21
_diffrn_reflns_limit_l_max 13
_diffrn_reflns_limit_l_min -15
_diffrn_reflns_number 9925
_diffrn_reflns_theta_full 25.02
_diffrn_reflns_theta_max 25.02
_diffrn_reflns_theta_min 1.95
_diffrn_standards_decay_% 0
_diffrn_standards_interval_count 0
_diffrn_standards_interval_time 0
_diffrn_standards_number 0
_exptl_absorpt_coefficient_mu 1.398
_exptl_absorpt_correction_T_max 0.9462
_exptl_absorpt_correction_T_min 0.8964
_exptl_absorpt_correction_type multi-scan
_exptl_absorpt_process_details crystalclear
_exptl_crystal_colour green
_exptl_crystal_density_diffrn 1.806
_exptl_crystal_density_method 'not measured'
_exptl_crystal_description block
_exptl_crystal_F_000 904
_exptl_crystal_size_max 0.08
_exptl_crystal_size_mid 0.06
_exptl_crystal_size_min 0.04
_refine_diff_density_max 0.581
_refine_diff_density_min -0.388
_refine_diff_density_rms 0.091
_refine_ls_extinction_method none
_refine_ls_goodness_of_fit_ref 1.089
_refine_ls_hydrogen_treatment constr
_refine_ls_matrix_type full
_refine_ls_number_parameters 253
_refine_ls_number_reflns 2903
_refine_ls_number_restraints 7
_refine_ls_restrained_S_all 1.088
_refine_ls_R_factor_all 0.0705
_refine_ls_R_factor_gt 0.0540
_refine_ls_shift/su_max 0.001
_refine_ls_shift/su_mean 0.000
_refine_ls_structure_factor_coef Fsqd
_refine_ls_weighting_details 'calc w=1/[\s^2^(Fo^2^)+(0.0392P)^2^+1.7843P] where P=(Fo^2^+2Fc^2^)/3'
_refine_ls_weighting_scheme calc
_refine_ls_wR_factor_gt 0.1057
_refine_ls_wR_factor_ref 0.1129
_reflns_number_gt 2417
_reflns_number_total 2903
_reflns_threshold_expression >2sigma(I)
_cod_data_source_file b911939f.txt
_cod_data_source_block r71226e
_cod_depositor_comments
;
The following automatic conversions were performed:
'_symmetry_cell_setting' value 'Monoclinic' changed to 'monoclinic'
according to '/home/saulius/struct/CIF-dictionaries/cif_core.dic'
dictionary named 'cif_core.dic' version 2.4.1 from
2010-06-29.

'_exptl_absorpt_correction_type' value 'MULTI-SCAN' changed
to 'multi-scan' according to
'/home/saulius/struct/CIF-dictionaries/cif_core.dic' dictionary named
'cif_core.dic' version 2.4.1 from
2010-06-29.

'_refine_ls_hydrogen_treatment' value 'CONSTR' changed to
'constr' according to '/home/saulius/struct/CIF-dictionaries/cif_core.dic'
dictionary named 'cif_core.dic' version 2.4.1 from 2010-06-29.

Automatic conversion script
Id: cif_fix_enum 1527 2010-12-29 10:47:43Z saulius 
;
_cod_original_cell_volume 1636.4(6)
_cod_original_sg_symbol_H-M P2(1)/n
_cod_database_code 7201454

loop_
_symmetry_equiv_pos_as_xyz
'x, y, z'
'-x+1/2, y+1/2, -z+1/2'
'-x, -y, -z'
'x-1/2, -y-1/2, z-1/2'

loop_
_atom_site_label
_atom_site_type_symbol
_atom_site_fract_x
_atom_site_fract_y
_atom_site_fract_z
_atom_site_U_iso_or_equiv
_atom_site_adp_type
_atom_site_occupancy
_atom_site_symmetry_multiplicity
_atom_site_calc_flag
_atom_site_refinement_flags
_atom_site_disorder_assembly
_atom_site_disorder_group
Cu1 Cu 0.89975(8) 0.07852(3) 0.24684(4) 0.02037(18) Uani 1 1 d . . .
O1 O 1.1944(4) 0.02270(17) 0.2621(2) 0.0285(7) Uani 1 1 d . . .
O2 O 1.3941(5) -0.05625(18) 0.3516(2) 0.0331(8) Uani 1 1 d . . .
O3 O 0.6437(4) 0.09573(17) 0.3227(2) 0.0271(7) Uani 1 1 d . . .
O4 O 0.5215(5) 0.09376(18) 0.4700(2) 0.0347(8) Uani 1 1 d D . .
H4A H 0.5594 0.0788 0.5328 0.042 Uiso 1 1 d RD . .
O5 O 1.0138(4) 0.16942(15) 0.3104(2) 0.0267(7) Uani 1 1 d D . .
H5A H 1.1274 0.1706 0.2955 0.032 Uiso 1 1 d RD . .
H5B H 1.0035 0.1744 0.3749 0.032 Uiso 1 1 d RD . .
O6 O 1.1700(5) 0.13962(17) 0.5571(2) 0.0350(8) Uani 1 1 d . . .
O7 O 0.9161(5) 0.20308(19) 0.5023(3) 0.0479(10) Uani 1 1 d . . .
O8 O 1.0376(6) 0.2045(2) 0.6671(2) 0.0554(12) Uani 1 1 d . . .
O9 O 0.3335(4) 0.17964(17) 0.2309(2) 0.0324(8) Uani 1 1 d D . .
H9A H 0.4202 0.1549 0.2697 0.039 Uiso 1 1 d RD . .
H9B H 0.3765 0.2167 0.2006 0.039 Uiso 1 1 d RD . .
N1 N 0.9579(5) 0.02587(17) 0.4001(2) 0.0158(7) Uani 1 1 d . . .
N2 N 0.8668(5) 0.12421(19) 0.1035(2) 0.0218(8) Uani 1 1 d . . .
N3 N 0.7904(5) -0.00764(18) 0.1631(2) 0.0194(8) Uani 1 1 d . . .
N4 N 1.0390(6) 0.18196(19) 0.5760(3) 0.0283(9) Uani 1 1 d . . .
C1 C 1.2462(6) -0.0140(2) 0.3416(3) 0.0208(9) Uani 1 1 d . . .
C2 C 1.1254(6) -0.0087(2) 0.4298(3) 0.0180(9) Uani 1 1 d . . .
C3 C 0.8316(6) 0.0362(2) 0.4666(3) 0.0184(9) Uani 1 1 d . . .
C4 C 0.6532(6) 0.0785(2) 0.4165(3) 0.0214(9) Uani 1 1 d . . .
C5 C 0.9010(6) 0.1942(2) 0.0800(3) 0.0269(10) Uani 1 1 d . . .
H5 H 0.9383 0.2271 0.1345 0.032 Uiso 1 1 calc R . .
C6 C 0.8827(6) 0.2190(2) -0.0227(3) 0.0259(10) Uani 1 1 d . . .
H6 H 0.9085 0.2677 -0.0370 0.031 Uiso 1 1 calc R . .
C7 C 0.8256(7) 0.1705(3) -0.1033(3) 0.0302(11) Uani 1 1 d . . .
H7 H 0.8128 0.1860 -0.1728 0.036 Uiso 1 1 calc R . .
C8 C 0.7877(6) 0.0988(2) -0.0803(3) 0.0251(10) Uani 1 1 d . . .
H8 H 0.7483 0.0656 -0.1341 0.030 Uiso 1 1 calc R . .
C9 C 0.8089(6) 0.0768(2) 0.0233(3) 0.0198(9) Uani 1 1 d . . .
C10 C 0.7703(6) 0.0017(2) 0.0573(3) 0.0195(9) Uani 1 1 d . . .
C11 C 0.7133(6) -0.0559(2) -0.0118(3) 0.0215(9) Uani 1 1 d . . .
H11 H 0.6986 -0.0485 -0.0840 0.026 Uiso 1 1 calc R . .
C12 C 0.6792(6) -0.1237(2) 0.0284(3) 0.0247(10) Uani 1 1 d . . .
H12 H 0.6437 -0.1629 -0.0166 0.030 Uiso 1 1 calc R . .
C13 C 0.6980(6) -0.1332(2) 0.1366(3) 0.0257(10) Uani 1 1 d . . .
H13 H 0.6738 -0.1785 0.1650 0.031 Uiso 1 1 calc R . .
C14 C 0.7535(6) -0.0738(2) 0.2010(3) 0.0228(10) Uani 1 1 d . . .
H14 H 0.7656 -0.0800 0.2734 0.027 Uiso 1 1 calc R . .

loop_
_atom_site_aniso_label
_atom_site_aniso_U_11
_atom_site_aniso_U_22
_atom_site_aniso_U_33
_atom_site_aniso_U_23
_atom_site_aniso_U_13
_atom_site_aniso_U_12
Cu1 0.0253(3) 0.0189(3) 0.0176(3) -0.0007(2) 0.0056(2) -0.0009(2)
O1 0.034(2) 0.0299(17) 0.0232(15) 0.0034(13) 0.0091(13) 0.0003(15)
O2 0.034(2) 0.038(2) 0.0299(16) 0.0043(14) 0.0135(14) 0.0098(17)
O3 0.0229(18) 0.0356(19) 0.0231(15) 0.0032(13) 0.0042(12) 0.0049(15)
O4 0.038(2) 0.042(2) 0.0263(16) 0.0025(14) 0.0116(14) 0.0095(17)
O5 0.034(2) 0.0246(17) 0.0244(15) -0.0038(13) 0.0121(13) -0.0065(14)
O6 0.039(2) 0.0268(18) 0.0436(19) -0.0065(15) 0.0204(16) -0.0039(17)
O7 0.063(3) 0.035(2) 0.0390(19) -0.0033(16) -0.0127(18) 0.011(2)
O8 0.080(3) 0.063(3) 0.0241(17) -0.0064(17) 0.0085(17) 0.039(2)
O9 0.031(2) 0.0299(18) 0.0357(17) 0.0071(14) 0.0045(14) -0.0027(15)
N1 0.016(2) 0.0134(17) 0.0187(16) -0.0016(13) 0.0054(13) -0.0018(15)
N2 0.022(2) 0.023(2) 0.0219(17) -0.0007(15) 0.0064(14) 0.0051(16)
N3 0.021(2) 0.0208(19) 0.0174(16) -0.0028(14) 0.0051(13) -0.0009(16)
N4 0.041(3) 0.018(2) 0.0259(19) 0.0039(16) 0.0041(18) -0.0041(19)
C1 0.022(3) 0.018(2) 0.023(2) 0.0000(17) 0.0066(18) 0.000(2)
C2 0.019(2) 0.016(2) 0.0201(19) -0.0031(16) 0.0054(16) -0.0035(18)
C3 0.021(2) 0.015(2) 0.0203(19) -0.0037(16) 0.0060(17) -0.0051(18)
C4 0.017(2) 0.025(2) 0.024(2) -0.0031(18) 0.0072(17) -0.0010(19)
C5 0.026(3) 0.026(3) 0.030(2) -0.0012(19) 0.0082(19) 0.004(2)
C6 0.023(3) 0.024(2) 0.033(2) 0.0082(19) 0.0113(19) 0.005(2)
C7 0.030(3) 0.034(3) 0.027(2) 0.005(2) 0.0095(19) 0.006(2)
C8 0.026(3) 0.025(2) 0.024(2) 0.0013(18) 0.0041(18) 0.004(2)
C9 0.012(2) 0.024(2) 0.024(2) -0.0006(17) 0.0053(16) 0.0046(19)
C10 0.013(2) 0.022(2) 0.024(2) 0.0045(17) 0.0058(16) 0.0056(19)
C11 0.018(2) 0.024(2) 0.022(2) -0.0027(17) 0.0032(17) 0.0004(19)
C12 0.023(3) 0.024(2) 0.027(2) -0.0063(18) 0.0011(18) 0.000(2)
C13 0.027(3) 0.022(2) 0.029(2) 0.0002(18) 0.0067(19) -0.002(2)
C14 0.023(3) 0.026(2) 0.019(2) 0.0026(17) 0.0027(17) 0.001(2)

loop_
_atom_type_symbol
_atom_type_description
_atom_type_scat_dispersion_real
_atom_type_scat_dispersion_imag
_atom_type_scat_source
C C 0.0033 0.0016 'International Tables Vol C Tables 4.2.6.8 and 6.1.1.4'
H H 0.0000 0.0000 'International Tables Vol C Tables 4.2.6.8 and 6.1.1.4'
N N 0.0061 0.0033 'International Tables Vol C Tables 4.2.6.8 and 6.1.1.4'
O O 0.0106 0.0060 'International Tables Vol C Tables 4.2.6.8 and 6.1.1.4'
Cu Cu 0.3201 1.2651 'International Tables Vol C Tables 4.2.6.8 and 6.1.1.4'

loop_
_geom_angle_atom_site_label_1
_geom_angle_atom_site_label_2
_geom_angle_atom_site_label_3
_geom_angle
_geom_angle_site_symmetry_1
_geom_angle_site_symmetry_3
_geom_angle_publ_flag
O5 Cu1 N3 171.90(12) . . ?
O5 Cu1 N2 90.82(13) . . ?
N3 Cu1 N2 81.35(14) . . ?
O5 Cu1 N1 89.25(12) . . ?
N3 Cu1 N1 98.39(13) . . ?
N2 Cu1 N1 175.42(13) . . ?
O5 Cu1 O3 90.29(12) . . ?
N3 Cu1 O3 94.47(13) . . ?
N2 Cu1 O3 111.28(13) . . ?
N1 Cu1 O3 73.30(11) . . ?
O5 Cu1 O1 91.87(12) . . ?
N3 Cu1 O1 88.01(13) . . ?
N2 Cu1 O1 103.75(12) . . ?
N1 Cu1 O1 71.67(11) . . ?
O3 Cu1 O1 144.87(10) . . ?
C1 O1 Cu1 117.4(3) . . ?
C4 O3 Cu1 118.1(3) . . ?
C4 O4 H4A 107.2 . . ?
Cu1 O5 H5A 105.4 . . ?
Cu1 O5 H5B 114.0 . . ?
H5A O5 H5B 116.3 . . ?
H9A O9 H9B 114.3 . . ?
C2 N1 C3 121.7(3) . . ?
C2 N1 Cu1 120.0(2) . . ?
C3 N1 Cu1 117.9(3) . . ?
C5 N2 C9 118.5(3) . . ?
C5 N2 Cu1 127.1(3) . . ?
C9 N2 Cu1 114.4(3) . . ?
C14 N3 C10 118.8(3) . . ?
C14 N3 Cu1 126.4(3) . . ?
C10 N3 Cu1 114.6(3) . . ?
O7 N4 O8 120.8(4) . . ?
O7 N4 O6 119.2(4) . . ?
O8 N4 O6 119.9(4) . . ?
O1 C1 O2 122.7(4) . . ?
O1 C1 C2 117.3(4) . . ?
O2 C1 C2 120.0(3) . . ?
N1 C2 C3 119.1(4) . 3_756 ?
N1 C2 C1 112.7(3) . . ?
C3 C2 C1 128.2(4) 3_756 . ?
N1 C3 C2 119.1(4) . 3_756 ?
N1 C3 C4 112.6(3) . . ?
C2 C3 C4 128.2(4) 3_756 . ?
O3 C4 O4 122.6(4) . . ?
O3 C4 C3 117.1(3) . . ?
O4 C4 C3 120.2(3) . . ?
N2 C5 C6 122.2(4) . . ?
N2 C5 H5 118.9 . . ?
C6 C5 H5 118.9 . . ?
C7 C6 C5 118.9(4) . . ?
C7 C6 H6 120.6 . . ?
C5 C6 H6 120.6 . . ?
C8 C7 C6 119.5(4) . . ?
C8 C7 H7 120.2 . . ?
C6 C7 H7 120.2 . . ?
C7 C8 C9 119.3(4) . . ?
C7 C8 H8 120.4 . . ?
C9 C8 H8 120.4 . . ?
N2 C9 C8 121.6(4) . . ?
N2 C9 C10 114.4(3) . . ?
C8 C9 C10 124.0(4) . . ?
N3 C10 C11 121.4(4) . . ?
N3 C10 C9 114.7(4) . . ?
C11 C10 C9 123.9(4) . . ?
C12 C11 C10 119.1(4) . . ?
C12 C11 H11 120.4 . . ?
C10 C11 H11 120.4 . . ?
C11 C12 C13 119.6(4) . . ?
C11 C12 H12 120.2 . . ?
C13 C12 H12 120.2 . . ?
C14 C13 C12 118.5(4) . . ?
C14 C13 H13 120.7 . . ?
C12 C13 H13 120.7 . . ?
N3 C14 C13 122.6(4) . . ?
N3 C14 H14 118.7 . . ?
C13 C14 H14 118.7 . . ?

loop_
_geom_bond_atom_site_label_1
_geom_bond_atom_site_label_2
_geom_bond_distance
_geom_bond_site_symmetry_2
_geom_bond_publ_flag
Cu1 O5 1.966(3) . ?
Cu1 N3 1.993(3) . ?
Cu1 N2 2.006(3) . ?
Cu1 N1 2.177(3) . ?
Cu1 O3 2.203(3) . ?
Cu1 O1 2.294(3) . ?
O1 C1 1.231(5) . ?
O2 C1 1.287(5) . ?
O3 C4 1.241(5) . ?
O4 C4 1.269(5) . ?
O4 H4A 0.8565 . ?
O5 H5A 0.8511 . ?
O5 H5B 0.8504 . ?
O6 N4 1.256(5) . ?
O7 N4 1.244(5) . ?
O8 N4 1.244(5) . ?
O9 H9A 0.8564 . ?
O9 H9B 0.8582 . ?
N1 C2 1.340(5) . ?
N1 C3 1.341(5) . ?
N2 C5 1.342(6) . ?
N2 C9 1.361(5) . ?
N3 C14 1.342(5) . ?
N3 C10 1.360(5) . ?
C1 C2 1.524(5) . ?
C2 C3 1.414(5) 3_756 ?
C3 C2 1.414(5) 3_756 ?
C3 C4 1.530(6) . ?
C5 C6 1.386(6) . ?
C5 H5 0.9300 . ?
C6 C7 1.377(6) . ?
C6 H6 0.9300 . ?
C7 C8 1.376(6) . ?
C7 H7 0.9300 . ?
C8 C9 1.381(6) . ?
C8 H8 0.9300 . ?
C9 C10 1.476(6) . ?
C10 C11 1.394(6) . ?
C11 C12 1.376(6) . ?
C11 H11 0.9300 . ?
C12 C13 1.391(6) . ?
C12 H12 0.9300 . ?
C13 C14 1.384(6) . ?
C13 H13 0.9300 . ?
C14 H14 0.9300 . ?

loop_
_geom_torsion_atom_site_label_1
_geom_torsion_atom_site_label_2
_geom_torsion_atom_site_label_3
_geom_torsion_atom_site_label_4
_geom_torsion
_geom_torsion_site_symmetry_1
_geom_torsion_site_symmetry_2
_geom_torsion_site_symmetry_3
_geom_torsion_site_symmetry_4
_geom_torsion_publ_flag
O5 Cu1 O1 C1 93.1(3) . . . . ?
N3 Cu1 O1 C1 -95.0(3) . . . . ?
N2 Cu1 O1 C1 -175.6(3) . . . . ?
N1 Cu1 O1 C1 4.5(3) . . . . ?
O3 Cu1 O1 C1 -0.1(4) . . . . ?
O5 Cu1 O3 C4 -80.1(3) . . . . ?
N3 Cu1 O3 C4 106.4(3) . . . . ?
N2 Cu1 O3 C4 -171.1(3) . . . . ?
N1 Cu1 O3 C4 9.0(3) . . . . ?
O1 Cu1 O3 C4 13.5(4) . . . . ?
O5 Cu1 N1 C2 -90.0(3) . . . . ?
N3 Cu1 N1 C2 87.3(3) . . . . ?
N2 Cu1 N1 C2 0.9(18) . . . . ?
O3 Cu1 N1 C2 179.5(3) . . . . ?
O1 Cu1 N1 C2 2.2(3) . . . . ?
O5 Cu1 N1 C3 82.9(3) . . . . ?
N3 Cu1 N1 C3 -99.8(3) . . . . ?
N2 Cu1 N1 C3 173.8(16) . . . . ?
O3 Cu1 N1 C3 -7.7(3) . . . . ?
O1 Cu1 N1 C3 175.1(3) . . . . ?
O5 Cu1 N2 C5 -5.8(4) . . . . ?
N3 Cu1 N2 C5 176.3(4) . . . . ?
N1 Cu1 N2 C5 -96.6(17) . . . . ?
O3 Cu1 N2 C5 84.8(4) . . . . ?
O1 Cu1 N2 C5 -97.9(4) . . . . ?
O5 Cu1 N2 C9 172.1(3) . . . . ?
N3 Cu1 N2 C9 -5.9(3) . . . . ?
N1 Cu1 N2 C9 81.2(17) . . . . ?
O3 Cu1 N2 C9 -97.3(3) . . . . ?
O1 Cu1 N2 C9 79.9(3) . . . . ?
O5 Cu1 N3 C14 165.9(8) . . . . ?
N2 Cu1 N3 C14 -179.1(4) . . . . ?
N1 Cu1 N3 C14 5.5(4) . . . . ?
O3 Cu1 N3 C14 -68.3(4) . . . . ?
O1 Cu1 N3 C14 76.6(4) . . . . ?
O5 Cu1 N3 C10 -7.5(11) . . . . ?
N2 Cu1 N3 C10 7.4(3) . . . . ?
N1 Cu1 N3 C10 -168.0(3) . . . . ?
O3 Cu1 N3 C10 118.3(3) . . . . ?
O1 Cu1 N3 C10 -96.8(3) . . . . ?
Cu1 O1 C1 O2 169.4(3) . . . . ?
Cu1 O1 C1 C2 -9.7(5) . . . . ?
C3 N1 C2 C3 1.2(6) . . . 3_756 ?
Cu1 N1 C2 C3 173.8(3) . . . 3_756 ?
C3 N1 C2 C1 -179.8(3) . . . . ?
Cu1 N1 C2 C1 -7.2(4) . . . . ?
O1 C1 C2 N1 11.2(5) . . . . ?
O2 C1 C2 N1 -167.9(4) . . . . ?
O1 C1 C2 C3 -169.9(4) . . . 3_756 ?
O2 C1 C2 C3 11.0(6) . . . 3_756 ?
C2 N1 C3 C2 -1.2(6) . . . 3_756 ?
Cu1 N1 C3 C2 -173.9(3) . . . 3_756 ?
C2 N1 C3 C4 178.6(3) . . . . ?
Cu1 N1 C3 C4 5.9(4) . . . . ?
Cu1 O3 C4 O4 172.0(3) . . . . ?
Cu1 O3 C4 C3 -8.9(5) . . . . ?
N1 C3 C4 O3 2.0(5) . . . . ?
C2 C3 C4 O3 -178.2(4) 3_756 . . . ?
N1 C3 C4 O4 -178.8(4) . . . . ?
C2 C3 C4 O4 1.0(7) 3_756 . . . ?
C9 N2 C5 C6 -1.2(6) . . . . ?
Cu1 N2 C5 C6 176.6(3) . . . . ?
N2 C5 C6 C7 0.7(7) . . . . ?
C5 C6 C7 C8 0.2(7) . . . . ?
C6 C7 C8 C9 -0.4(7) . . . . ?
C5 N2 C9 C8 0.9(6) . . . . ?
Cu1 N2 C9 C8 -177.1(3) . . . . ?
C5 N2 C9 C10 -178.5(4) . . . . ?
Cu1 N2 C9 C10 3.4(4) . . . . ?
C7 C8 C9 N2 -0.1(6) . . . . ?
C7 C8 C9 C10 179.3(4) . . . . ?
C14 N3 C10 C11 -0.2(6) . . . . ?
Cu1 N3 C10 C11 173.8(3) . . . . ?
C14 N3 C10 C9 178.4(4) . . . . ?
Cu1 N3 C10 C9 -7.6(5) . . . . ?
N2 C9 C10 N3 2.7(5) . . . . ?
C8 C9 C10 N3 -176.7(4) . . . . ?
N2 C9 C10 C11 -178.7(4) . . . . ?
C8 C9 C10 C11 1.9(7) . . . . ?
N3 C10 C11 C12 -0.9(6) . . . . ?
C9 C10 C11 C12 -179.3(4) . . . . ?
C10 C11 C12 C13 1.4(6) . . . . ?
C11 C12 C13 C14 -0.8(6) . . . . ?
C10 N3 C14 C13 0.8(6) . . . . ?
Cu1 N3 C14 C13 -172.4(3) . . . . ?
C12 C13 C14 N3 -0.3(7) . . . . ?
